data_7244882
loop_
_publ_author_name
'Lee, Hyemin'
'Kim, Min-Yeong'
'Lee, Haeri'

_publ_section_title
;
 Structural and anionic effects of microcrystalline Zn-CPs on
 4-nitrophenol sensing performances
;
_journal_issue 21
_journal_name_full 'RSC Advances'
_journal_page_first 12957
_journal_page_last 12966
_journal_paper_doi 10.1039/D2RA01239A
_journal_volume 12
_journal_year 2022
_chemical_formula_moiety 'C15 H18 N8 O6 Zn'
_chemical_formula_sum 'C15 H18 N8 O6 Zn'
_chemical_formula_weight 471.74
_space_group_crystal_system triclinic
_space_group_IT_number 2
_space_group_name_Hall '-P 1'
_space_group_name_H-M_alt 'P -1'
_atom_sites_solution_hydrogens geom
_atom_sites_solution_primary dual
_audit_creation_method SHELXL-2018/3
_audit_update_record
;
2022-01-20 deposited with the CCDC.	2022-04-25 downloaded from the CCDC.
;
_cell_angle_alpha 87.742(2)
_cell_angle_beta 89.147(2)
_cell_angle_gamma 83.008(2)
_cell_formula_units_Z 2
_cell_length_a 8.4896(4)
_cell_length_b 8.6765(5)
_cell_length_c 14.6410(7)
_cell_measurement_reflns_used 4826
_cell_measurement_temperature 173(2)
_cell_measurement_theta_max 27.553
_cell_measurement_theta_min 2.367
_cell_volume 1069.55(9)
_computing_cell_refinement 'Bruker APEXIII'
_computing_data_collection 'Bruker APEXIII'
_computing_data_reduction 'Bruker SAINT'
_computing_molecular_graphics ORTEP
_computing_publication_material CIFTAB
_computing_structure_refinement SHELXL
_computing_structure_solution 'SHELXT 2018/2 (Sheldrick, 2018)'
_diffrn_ambient_temperature 173(2)
_diffrn_measured_fraction_theta_full 0.976
_diffrn_measured_fraction_theta_max 0.980
_diffrn_measurement_device_type 'PHOTON II 14'
_diffrn_measurement_method 'phi and omega scans'
_diffrn_radiation_type MoK\a
_diffrn_radiation_wavelength 0.71073
_diffrn_reflns_av_R_equivalents 0.0808
_diffrn_reflns_av_unetI/netI 0.0462
_diffrn_reflns_Laue_measured_fraction_full 0.976
_diffrn_reflns_Laue_measured_fraction_max 0.980
_diffrn_reflns_limit_h_max 11
_diffrn_reflns_limit_h_min -11
_diffrn_reflns_limit_k_max 11
_diffrn_reflns_limit_k_min -11
_diffrn_reflns_limit_l_max 19
_diffrn_reflns_limit_l_min -19
_diffrn_reflns_number 40065
_diffrn_reflns_point_group_measured_fraction_full 0.976
_diffrn_reflns_point_group_measured_fraction_max 0.980
_diffrn_reflns_theta_full 25.242
_diffrn_reflns_theta_max 27.553
_diffrn_reflns_theta_min 2.367
_diffrn_source 'I\^I1/4S 3.0 Microfocus'
_exptl_absorpt_coefficient_mu 1.196
_exptl_absorpt_correction_T_max 1.000
_exptl_absorpt_correction_T_min 0.789
_exptl_absorpt_correction_type multi-scan
_exptl_absorpt_process_details SADABS
_exptl_crystal_colour colourless
_exptl_crystal_density_diffrn 1.465
_exptl_crystal_description needle
_exptl_crystal_F_000 484
_exptl_crystal_size_max 0.286
_exptl_crystal_size_mid 0.059
_exptl_crystal_size_min 0.058
_refine_diff_density_max 1.045
_refine_diff_density_min -0.588
_refine_diff_density_rms 0.072
_refine_ls_extinction_method none
_refine_ls_goodness_of_fit_ref 1.040
_refine_ls_hydrogen_treatment constr
_refine_ls_matrix_type full
_refine_ls_number_parameters 272
_refine_ls_number_reflns 4826
_refine_ls_number_restraints 0
_refine_ls_restrained_S_all 1.040
_refine_ls_R_factor_all 0.0448
_refine_ls_R_factor_gt 0.0417
_refine_ls_shift/su_max 0.001
_refine_ls_shift/su_mean 0.000
_refine_ls_structure_factor_coef Fsqd
_refine_ls_weighting_details 'w=1/[\s^2^(Fo^2^)+(0.0532P)^2^+0.9616P] where P=(Fo^2^+2Fc^2^)/3'
_refine_ls_weighting_scheme calc
_refine_ls_wR_factor_gt 0.1079
_refine_ls_wR_factor_ref 0.1104
_reflns_Friedel_coverage 0.000
_reflns_number_gt 4495
_reflns_number_total 4826
_reflns_threshold_expression 'I > 2\s(I)'
_cod_data_source_file d2ra01239a2.cif
_cod_data_source_block 03-no3_a_sq
_cod_depositor_comments
;
The following automatic conversions were performed:

data item '_exptl_absorpt_correction_type' value 'MULTI-SCAN' was
changed to 'multi-scan' in accordance with the
/home/data/users/saulius/crontab/automatic-downloads/rss-feeds/RSC/lib/dictionaries/cif_core.dic
dictionary named 'cif_core.dic' version 2.4.2 last updated on
2011-04-26.

Automatic conversion script
Id: cif_fix_values 7556 2019-12-06 15:28:31Z antanas 
;
_cod_database_code 7244882
_shelx_shelxl_version_number 2018/3
_shelx_space_group_comment
;
The symmetry employed for this shelxl refinement is uniquely defined
by the following loop, which should always be used as a source of
symmetry information in preference to the above space-group names.
They are only intended as comments.
;
_shelx_estimated_absorpt_t_min 0.726
_shelx_estimated_absorpt_t_max 0.934

loop_
_space_group_symop_operation_xyz
'x, y, z'
'-x, -y, -z'

loop_
_atom_site_label
_atom_site_type_symbol
_atom_site_fract_x
_atom_site_fract_y
_atom_site_fract_z
_atom_site_U_iso_or_equiv
_atom_site_adp_type
_atom_site_occupancy
_atom_site_site_symmetry_order
_atom_site_calc_flag
_atom_site_refinement_flags_posn
_atom_site_refinement_flags_adp
_atom_site_refinement_flags_occupancy
_atom_site_disorder_assembly
_atom_site_disorder_group
Zn1_1 Zn 0.59791(3) 0.23075(3) 0.73578(2) 0.02637(10) Uani 1 1 d . . . . .
N1_2 N 0.7978(2) 0.3158(2) 0.76725(12) 0.0254(3) Uani 1 1 d . . . . .
N2_2 N 0.9628(2) 0.4600(2) 0.82587(13) 0.0289(4) Uani 1 1 d . . . . .
N3_2 N 0.4621(2) 0.1809(2) 0.84153(12) 0.0249(3) Uani 1 1 d . . . . .
N4_2 N 0.3192(2) 0.0505(2) 0.93536(13) 0.0259(4) Uani 1 1 d . . . . .
N5_2 N 0.4894(2) 0.2832(2) 0.61557(12) 0.0282(4) Uani 1 1 d . . . . .
N6_2 N 0.3386(2) 0.3893(3) 0.50447(14) 0.0368(4) Uani 1 1 d . . . . .
C1_2 C 0.8105(3) 0.4406(2) 0.81456(15) 0.0285(4) Uani 1 1 d . . . . .
H1_2 H 0.723054 0.507396 0.837421 0.034 Uiso 1 1 calc R U . . .
C2_2 C 0.9505(3) 0.2527(3) 0.74795(17) 0.0328(5) Uani 1 1 d . . . . .
H2_2 H 0.979554 0.161730 0.714585 0.039 Uiso 1 1 calc R U . . .
C3_2 C 1.0531(3) 0.3411(3) 0.78410(17) 0.0355(5) Uani 1 1 d . . . . .
H3_2 H 1.165646 0.323860 0.781025 0.043 Uiso 1 1 calc R U . . .
C4_2 C 1.0197(3) 0.5860(3) 0.87526(17) 0.0364(5) Uani 1 1 d . . . . .
H4A_2 H 0.951718 0.684132 0.859611 0.044 Uiso 1 1 calc R U . . .
H4B_2 H 1.128916 0.598195 0.853999 0.044 Uiso 1 1 calc R U . . .
C5_2 C 1.0205(3) 0.5608(2) 0.97711(16) 0.0294(4) Uani 1 1 d . . . . .
H5_2 H 1.054069 0.640964 1.011779 0.035 Uiso 1 1 calc R U . . .
C6_2 C 0.3903(2) 0.0537(2) 0.85311(15) 0.0260(4) Uani 1 1 d . . . . .
H6_2 H 0.389430 -0.024007 0.809253 0.031 Uiso 1 1 calc R U . . .
C7_2 C 0.4357(3) 0.2611(3) 0.92110(15) 0.0285(4) Uani 1 1 d . . . . .
H7_2 H 0.473838 0.356656 0.933116 0.034 Uiso 1 1 calc R U . . .
C8_2 C 0.3468(3) 0.1815(3) 0.97915(16) 0.0302(4) Uani 1 1 d . . . . .
H8_2 H 0.310625 0.210540 1.038468 0.036 Uiso 1 1 calc R U . . .
C9_2 C 0.2208(3) -0.0671(3) 0.97083(17) 0.0298(4) Uani 1 1 d . . . . .
H9A_2 H 0.247921 -0.094862 1.035421 0.036 Uiso 1 1 calc R U . . .
H9B_2 H 0.242905 -0.162213 0.935260 0.036 Uiso 1 1 calc R U . . .
C10_2 C 0.0481(2) -0.0066(2) 0.96435(15) 0.0253(4) Uani 1 1 d . . . . .
H10_2 H 0.005950 0.023932 0.905738 0.030 Uiso 1 1 calc R U . . .
C11_2 C 0.3829(3) 0.3999(3) 0.59111(16) 0.0324(5) Uani 1 1 d . . . . .
H11_2 H 0.342727 0.481168 0.629882 0.039 Uiso 1 1 calc R U . . .
C12_2 C 0.5146(4) 0.1950(3) 0.53914(19) 0.0490(7) Uani 1 1 d . . . . .
H12_2 H 0.586300 0.102429 0.535456 0.059 Uiso 1 1 calc R U . . .
C13_2 C 0.4220(4) 0.2600(4) 0.4705(2) 0.0562(8) Uani 1 1 d . . . . .
H13_2 H 0.416254 0.223020 0.410585 0.067 Uiso 1 1 calc R U . . .
C14_2 C 0.2173(3) 0.4966(4) 0.4561(2) 0.0476(7) Uani 1 1 d . . . . .
H14A_2 H 0.237185 0.491834 0.389445 0.057 Uiso 1 1 calc R U . . .
H14B_2 H 0.225244 0.604126 0.474151 0.057 Uiso 1 1 calc R U . . .
C15_2 C 0.0536(3) 0.4569(3) 0.4774(2) 0.0456(6) Uani 1 1 d . . . . .
H15_2 H 0.026357 0.361576 0.456241 0.055 Uiso 1 1 calc R U . . .
O1_3 O 0.6795(2) 0.0135(2) 0.68794(12) 0.0434(4) Uani 1 1 d . . . . .
O2_3 O 0.7826(2) -0.0599(2) 0.81891(12) 0.0417(4) Uani 1 1 d . . . . .
O3_3 O 0.7856(4) -0.2233(2) 0.71228(18) 0.0739(8) Uani 1 1 d . . . . .
O4_3 O 0.4666(3) 0.5050(2) 0.76338(18) 0.0654(7) Uani 1 1 d . . . . .
O5_3 O 0.4843(3) 0.6610(3) 0.86933(17) 0.0679(7) Uani 1 1 d . . . . .
O6_3 O 0.3327(3) 0.7283(3) 0.7538(2) 0.0754(8) Uani 1 1 d . . . . .
N1_3 N 0.7498(2) -0.0900(2) 0.74020(13) 0.0280(4) Uani 1 1 d . . . . .
N2_3 N 0.4300(2) 0.6339(2) 0.79423(15) 0.0354(4) Uani 1 1 d . . . . .

loop_
_atom_site_aniso_label
_atom_site_aniso_U_11
_atom_site_aniso_U_22
_atom_site_aniso_U_33
_atom_site_aniso_U_23
_atom_site_aniso_U_13
_atom_site_aniso_U_12
Zn1_1 0.02365(15) 0.03524(16) 0.02137(14) -0.00133(9) -0.00223(9) -0.00783(10)
N1_2 0.0236(8) 0.0290(8) 0.0241(8) 0.0005(7) -0.0022(6) -0.0053(7)
N2_2 0.0273(9) 0.0322(9) 0.0286(9) 0.0013(7) -0.0051(7) -0.0094(7)
N3_2 0.0212(8) 0.0275(8) 0.0266(8) -0.0047(7) 0.0011(6) -0.0043(6)
N4_2 0.0191(8) 0.0268(8) 0.0319(9) -0.0043(7) 0.0047(7) -0.0029(6)
N5_2 0.0273(9) 0.0325(9) 0.0255(9) -0.0025(7) -0.0054(7) -0.0050(7)
N6_2 0.0300(10) 0.0477(11) 0.0327(10) 0.0084(9) -0.0088(8) -0.0072(8)
C1_2 0.0276(10) 0.0293(10) 0.0289(10) -0.0016(8) -0.0018(8) -0.0043(8)
C2_2 0.0271(10) 0.0354(11) 0.0357(12) -0.0057(9) 0.0018(9) -0.0013(8)
C3_2 0.0240(10) 0.0440(13) 0.0387(12) -0.0012(10) -0.0018(9) -0.0048(9)
C4_2 0.0427(13) 0.0336(11) 0.0362(12) 0.0025(9) -0.0091(10) -0.0185(10)
C5_2 0.0301(10) 0.0249(9) 0.0344(11) -0.0017(8) -0.0091(9) -0.0076(8)
C6_2 0.0215(9) 0.0268(9) 0.0301(10) -0.0072(8) 0.0030(8) -0.0023(7)
C7_2 0.0256(10) 0.0315(10) 0.0299(11) -0.0087(8) 0.0005(8) -0.0078(8)
C8_2 0.0266(10) 0.0364(11) 0.0285(10) -0.0101(9) 0.0041(8) -0.0055(8)
C9_2 0.0227(10) 0.0281(10) 0.0386(12) 0.0002(9) 0.0067(8) -0.0050(8)
C10_2 0.0220(9) 0.0276(9) 0.0269(10) -0.0009(7) 0.0010(8) -0.0058(7)
C11_2 0.0269(10) 0.0392(12) 0.0304(11) 0.0019(9) -0.0010(8) -0.0023(9)
C12_2 0.0644(18) 0.0443(14) 0.0358(13) -0.0134(11) -0.0183(13) 0.0087(13)
C13_2 0.075(2) 0.0574(17) 0.0347(14) -0.0107(12) -0.0244(14) 0.0048(15)
C14_2 0.0343(13) 0.0620(17) 0.0448(15) 0.0222(13) -0.0105(11) -0.0051(12)
C15_2 0.0366(13) 0.0516(15) 0.0488(15) 0.0106(12) -0.0160(11) -0.0091(11)
O1_3 0.0573(11) 0.0360(9) 0.0339(9) -0.0054(7) -0.0164(8) 0.0101(8)
O2_3 0.0517(11) 0.0457(10) 0.0275(8) -0.0027(7) -0.0101(8) -0.0031(8)
O3_3 0.115(2) 0.0357(10) 0.0668(15) -0.0163(10) -0.0469(15) 0.0195(12)
O4_3 0.0827(16) 0.0340(10) 0.0782(16) -0.0261(10) -0.0361(13) 0.0106(10)
O5_3 0.0663(15) 0.0756(15) 0.0611(14) -0.0403(12) -0.0146(12) 0.0084(12)
O6_3 0.0767(17) 0.0516(13) 0.092(2) -0.0028(13) -0.0254(15) 0.0178(12)
N1_3 0.0301(9) 0.0287(9) 0.0257(9) -0.0057(7) -0.0083(7) -0.0025(7)
N2_3 0.0317(10) 0.0310(9) 0.0441(12) -0.0095(8) 0.0012(8) -0.0042(8)

loop_
_atom_type_symbol
_atom_type_description
_atom_type_scat_dispersion_real
_atom_type_scat_dispersion_imag
_atom_type_scat_source
C C 0.0033 0.0016 'International Tables Vol C Tables 4.2.6.8 and 6.1.1.4'
H H 0.0000 0.0000 'International Tables Vol C Tables 4.2.6.8 and 6.1.1.4'
N N 0.0061 0.0033 'International Tables Vol C Tables 4.2.6.8 and 6.1.1.4'
O O 0.0106 0.0060 'International Tables Vol C Tables 4.2.6.8 and 6.1.1.4'
Zn Zn 0.2839 1.4301 'International Tables Vol C Tables 4.2.6.8 and 6.1.1.4'

loop_
_geom_angle_atom_site_label_1
_geom_angle_atom_site_label_2
_geom_angle_atom_site_label_3
_geom_angle
_geom_angle_site_symmetry_1
_geom_angle_site_symmetry_3
_geom_angle_publ_flag
N3_2 Zn1_1 N1_2 115.21(7) . . ?
N3_2 Zn1_1 N5_2 117.00(7) . . ?
N1_2 Zn1_1 N5_2 121.90(7) . . ?
N3_2 Zn1_1 O1_3 102.87(8) . . ?
N1_2 Zn1_1 O1_3 103.00(8) . . ?
N5_2 Zn1_1 O1_3 88.68(7) . . ?
C1_2 N1_2 C2_2 105.90(18) . . ?
C1_2 N1_2 Zn1_1 126.99(15) . . ?
C2_2 N1_2 Zn1_1 127.05(16) . . ?
C1_2 N2_2 C3_2 107.46(18) . . ?
C1_2 N2_2 C4_2 125.4(2) . . ?
C3_2 N2_2 C4_2 127.1(2) . . ?
C6_2 N3_2 C7_2 106.20(17) . . ?
C6_2 N3_2 Zn1_1 125.86(14) . . ?
C7_2 N3_2 Zn1_1 127.66(14) . . ?
C6_2 N4_2 C8_2 107.92(18) . . ?
C6_2 N4_2 C9_2 126.34(18) . . ?
C8_2 N4_2 C9_2 125.65(18) . . ?
C11_2 N5_2 C12_2 105.2(2) . . ?
C11_2 N5_2 Zn1_1 130.38(16) . . ?
C12_2 N5_2 Zn1_1 124.38(16) . . ?
C11_2 N6_2 C13_2 107.9(2) . . ?
C11_2 N6_2 C14_2 125.7(2) . . ?
C13_2 N6_2 C14_2 126.4(2) . . ?
N1_2 C1_2 N2_2 111.0(2) . . ?
N1_2 C1_2 H1_2 124.5 . . ?
N2_2 C1_2 H1_2 124.5 . . ?
C3_2 C2_2 N1_2 109.1(2) . . ?
C3_2 C2_2 H2_2 125.4 . . ?
N1_2 C2_2 H2_2 125.4 . . ?
C2_2 C3_2 N2_2 106.5(2) . . ?
C2_2 C3_2 H3_2 126.7 . . ?
N2_2 C3_2 H3_2 126.7 . . ?
N2_2 C4_2 C5_2 114.16(18) . . ?
N2_2 C4_2 H4A_2 108.7 . . ?
C5_2 C4_2 H4A_2 108.7 . . ?
N2_2 C4_2 H4B_2 108.7 . . ?
C5_2 C4_2 H4B_2 108.7 . . ?
H4A_2 C4_2 H4B_2 107.6 . . ?
C5_2 C5_2 C4_2 126.3(3) 2_767 . ?
C5_2 C5_2 H5_2 116.9 2_767 . ?
C4_2 C5_2 H5_2 116.9 . . ?
N3_2 C6_2 N4_2 110.43(18) . . ?
N3_2 C6_2 H6_2 124.8 . . ?
N4_2 C6_2 H6_2 124.8 . . ?
C8_2 C7_2 N3_2 109.05(19) . . ?
C8_2 C7_2 H7_2 125.5 . . ?
N3_2 C7_2 H7_2 125.5 . . ?
C7_2 C8_2 N4_2 106.41(19) . . ?
C7_2 C8_2 H8_2 126.8 . . ?
N4_2 C8_2 H8_2 126.8 . . ?
N4_2 C9_2 C10_2 110.49(17) . . ?
N4_2 C9_2 H9A_2 109.6 . . ?
C10_2 C9_2 H9A_2 109.6 . . ?
N4_2 C9_2 H9B_2 109.6 . . ?
C10_2 C9_2 H9B_2 109.6 . . ?
H9A_2 C9_2 H9B_2 108.1 . . ?
C10_2 C10_2 C9_2 123.4(3) 2_557 . ?
C10_2 C10_2 H10_2 118.3 2_557 . ?
C9_2 C10_2 H10_2 118.3 . . ?
N5_2 C11_2 N6_2 111.1(2) . . ?
N5_2 C11_2 H11_2 124.4 . . ?
N6_2 C11_2 H11_2 124.4 . . ?
C13_2 C12_2 N5_2 109.8(2) . . ?
C13_2 C12_2 H12_2 125.1 . . ?
N5_2 C12_2 H12_2 125.1 . . ?
C12_2 C13_2 N6_2 106.0(2) . . ?
C12_2 C13_2 H13_2 127.0 . . ?
N6_2 C13_2 H13_2 127.0 . . ?
N6_2 C14_2 C15_2 111.5(2) . . ?
N6_2 C14_2 H14A_2 109.3 . . ?
C15_2 C14_2 H14A_2 109.3 . . ?
N6_2 C14_2 H14B_2 109.3 . . ?
C15_2 C14_2 H14B_2 109.3 . . ?
H14A_2 C14_2 H14B_2 108.0 . . ?
C15_2 C15_2 C14_2 124.8(4) 2_566 . ?
C15_2 C15_2 H15_2 117.6 2_566 . ?
C14_2 C15_2 H15_2 117.6 . . ?
N1_3 O1_3 Zn1_1 120.65(14) . . ?
O2_3 N1_3 O3_3 120.2(2) . . ?
O2_3 N1_3 O1_3 120.32(18) . . ?
O3_3 N1_3 O1_3 119.50(19) . . ?
O4_3 N2_3 O6_3 119.7(2) . . ?
O4_3 N2_3 O5_3 118.3(2) . . ?
O6_3 N2_3 O5_3 121.8(2) . . ?

loop_
_geom_bond_atom_site_label_1
_geom_bond_atom_site_label_2
_geom_bond_distance
_geom_bond_site_symmetry_2
_geom_bond_publ_flag
Zn1_1 N3_2 1.9823(18) . ?
Zn1_1 N1_2 1.9979(17) . ?
Zn1_1 N5_2 2.0090(18) . ?
Zn1_1 O1_3 2.0728(18) . ?
N1_2 C1_2 1.324(3) . ?
N1_2 C2_2 1.374(3) . ?
N2_2 C1_2 1.337(3) . ?
N2_2 C3_2 1.367(3) . ?
N2_2 C4_2 1.467(3) . ?
N3_2 C6_2 1.328(3) . ?
N3_2 C7_2 1.382(3) . ?
N4_2 C6_2 1.340(3) . ?
N4_2 C8_2 1.373(3) . ?
N4_2 C9_2 1.470(3) . ?
N5_2 C11_2 1.315(3) . ?
N5_2 C12_2 1.380(3) . ?
N6_2 C11_2 1.338(3) . ?
N6_2 C13_2 1.359(4) . ?
N6_2 C14_2 1.471(3) . ?
C1_2 H1_2 0.9500 . ?
C2_2 C3_2 1.354(3) . ?
C2_2 H2_2 0.9500 . ?
C3_2 H3_2 0.9500 . ?
C4_2 C5_2 1.499(3) . ?
C4_2 H4A_2 0.9900 . ?
C4_2 H4B_2 0.9900 . ?
C5_2 C5_2_$1 1.308(4) 2_767 ?
C5_2 H5_2 0.9500 . ?
C6_2 H6_2 0.9500 . ?
C7_2 C8_2 1.353(3) . ?
C7_2 H7_2 0.9500 . ?
C8_2 H8_2 0.9500 . ?
C9_2 C10_2 1.499(3) . ?
C9_2 H9A_2 0.9900 . ?
C9_2 H9B_2 0.9900 . ?
C10_2 C10_2_$2 1.316(4) 2_557 ?
C10_2 H10_2 0.9500 . ?
C11_2 H11_2 0.9500 . ?
C12_2 C13_2 1.348(4) . ?
C12_2 H12_2 0.9500 . ?
C13_2 H13_2 0.9500 . ?
C14_2 C15_2 1.497(4) . ?
C14_2 H14A_2 0.9900 . ?
C14_2 H14B_2 0.9900 . ?
C15_2 C15_2_$3 1.297(6) 2_566 ?
C15_2 H15_2 0.9500 . ?
O1_3 N1_3 1.255(2) . ?
O2_3 N1_3 1.235(2) . ?
O3_3 N1_3 1.243(3) . ?
O4_3 N2_3 1.226(3) . ?
O5_3 N2_3 1.240(3) . ?
O6_3 N2_3 1.231(3) . ?
